data_7014916
loop_
_publ_author_name
'Franz, Daniel'
'Bolte, Michael'
'Lerner, Hans-Wolfram'
'Wagner, Matthias'

_publ_section_title
;
 Ditopic hydridoborates and hydridoboranes: bridging ligands in
 coordination polymers and versatile hydroboration reagents
;
_journal_issue 11
_journal_name_full 'Dalton Transactions'
_journal_page_first 2433
_journal_paper_doi 10.1039/c0dt01271h
_journal_volume 40
_journal_year 2011
_chemical_formula_moiety 'C18 H28 Br2'
_chemical_formula_sum 'C18 H28 Br2'
_chemical_formula_weight 404.22
_chemical_name_systematic
;
?
;
_space_group_IT_number 2
_symmetry_cell_setting triclinic
_symmetry_space_group_name_Hall '-P 1'
_symmetry_space_group_name_H-M 'P -1'
_atom_sites_solution_hydrogens geom
_atom_sites_solution_primary direct
_atom_sites_solution_secondary difmap
_audit_creation_method SHELXL-97
_cell_angle_alpha 109.190(7)
_cell_angle_beta 99.292(7)
_cell_angle_gamma 108.450(7)
_cell_formula_units_Z 1
_cell_length_a 6.6943(6)
_cell_length_b 7.8948(8)
_cell_length_c 9.8024(9)
_cell_measurement_reflns_used 6617
_cell_measurement_temperature 173(2)
_cell_measurement_theta_max 26.8
_cell_measurement_theta_min 3.4
_cell_volume 443.28(8)
_computing_cell_refinement 'X-Area (Stoe & Cie, 2001)'
_computing_data_collection 'X-Area (Stoe & Cie, 2001)'
_computing_data_reduction 'X-Area (Stoe & Cie, 2001)'
_computing_molecular_graphics 'XP (Sheldrick, 2008)'
_computing_publication_material SHELXL97
_computing_structure_refinement 'SHELXL97 (Sheldrick, 2008) '
_computing_structure_solution 'SHELXS97 (Sheldrick, 2008) '
_diffrn_ambient_temperature 173(2)
_diffrn_measured_fraction_theta_full 0.997
_diffrn_measured_fraction_theta_max 0.993
_diffrn_measurement_device_type 'STOE IPDS II two-circle-diffractometer'
_diffrn_measurement_method \w
_diffrn_radiation_monochromator graphite
_diffrn_radiation_source 'fine-focus sealed tube'
_diffrn_radiation_type MoK\a
_diffrn_radiation_wavelength 0.71073
_diffrn_reflns_av_R_equivalents 0.0594
_diffrn_reflns_av_sigmaI/netI 0.0351
_diffrn_reflns_limit_h_max 8
_diffrn_reflns_limit_h_min -8
_diffrn_reflns_limit_k_max 9
_diffrn_reflns_limit_k_min -9
_diffrn_reflns_limit_l_max 12
_diffrn_reflns_limit_l_min -12
_diffrn_reflns_number 7617
_diffrn_reflns_theta_full 25.00
_diffrn_reflns_theta_max 26.36
_diffrn_reflns_theta_min 3.36
_diffrn_standards_number 0
_exptl_absorpt_coefficient_mu 4.563
_exptl_absorpt_correction_T_max 0.5885
_exptl_absorpt_correction_T_min 0.3950
_exptl_absorpt_correction_type multi-scan
_exptl_absorpt_process_details 'MULABS (Spek, 2003; Blessing, 1995)'
_exptl_crystal_colour colourless
_exptl_crystal_density_diffrn 1.514
_exptl_crystal_density_method 'not measured'
_exptl_crystal_description plate
_exptl_crystal_F_000 206
_exptl_crystal_size_max 0.25
_exptl_crystal_size_mid 0.25
_exptl_crystal_size_min 0.13
_refine_diff_density_max 0.383
_refine_diff_density_min -0.545
_refine_diff_density_rms 0.089
_refine_ls_extinction_coef 0.057(5)
_refine_ls_extinction_expression Fc^*^=kFc[1+0.001xFc^2^\l^3^/sin(2\q)]^-1/4^
_refine_ls_extinction_method SHELXL
_refine_ls_goodness_of_fit_ref 1.077
_refine_ls_hydrogen_treatment constr
_refine_ls_matrix_type full
_refine_ls_number_parameters 92
_refine_ls_number_reflns 1798
_refine_ls_number_restraints 0
_refine_ls_restrained_S_all 1.077
_refine_ls_R_factor_all 0.0257
_refine_ls_R_factor_gt 0.0243
_refine_ls_shift/su_max 0.001
_refine_ls_shift/su_mean 0.000
_refine_ls_structure_factor_coef Fsqd
_refine_ls_weighting_details 'calc w=1/[\s^2^(Fo^2^)+(0.0366P)^2^+0.0690P] where P=(Fo^2^+2Fc^2^)/3'
_refine_ls_weighting_scheme calc
_refine_ls_wR_factor_gt 0.0592
_refine_ls_wR_factor_ref 0.0597
_reflns_number_gt 1746
_reflns_number_total 1798
_reflns_threshold_expression I>2\s(I)
_cod_data_source_file C0DT01271H.TXT
_cod_data_source_block wa1063
_cod_depositor_comments
;
The following automatic conversions were performed:
'_symmetry_cell_setting' value 'Triclinic' changed to 'triclinic'
according to '/home/saulius/struct/CIF-dictionaries/cif_core.dic'
dictionary named 'cif_core.dic' version 2.4.1 from 2010-06-29.

Automatic conversion script
Id: cif_fix_enum 1555 2011-01-17 13:19:09Z saulius 
;
_cod_original_cell_volume 443.27(7)
_cod_original_sg_symbol_H-M P-1
_cod_database_code 7014916

loop_
_symmetry_equiv_pos_as_xyz
'x, y, z'
'-x, -y, -z'

loop_
_atom_site_label
_atom_site_type_symbol
_atom_site_fract_x
_atom_site_fract_y
_atom_site_fract_z
_atom_site_U_iso_or_equiv
_atom_site_adp_type
_atom_site_occupancy
_atom_site_symmetry_multiplicity
_atom_site_calc_flag
_atom_site_refinement_flags
_atom_site_disorder_assembly
_atom_site_disorder_group
Br1 Br -0.09138(3) -0.01473(3) 0.813674(18) 0.02707(11) Uani 1 1 d . . .
C1 C -0.0433(3) -0.0103(3) 0.6288(2) 0.0201(3) Uani 1 1 d . . .
C2 C 0.1703(3) 0.0967(3) 0.6341(2) 0.0216(3) Uani 1 1 d . . .
H2 H 0.2839 0.1624 0.7278 0.026 Uiso 1 1 calc R . .
C3 C 0.2196(3) 0.1087(2) 0.5041(2) 0.0199(3) Uani 1 1 d . . .
C4 C 0.4501(3) 0.2239(3) 0.5054(2) 0.0227(4) Uani 1 1 d . . .
H4A H 0.4432 0.3236 0.4667 0.027 Uiso 1 1 calc R . .
H4B H 0.4974 0.1337 0.4343 0.027 Uiso 1 1 calc R . .
C5 C 0.6258(3) 0.3263(3) 0.6588(2) 0.0231(4) Uani 1 1 d . . .
H5A H 0.6343 0.2281 0.6990 0.028 Uiso 1 1 calc R . .
H5B H 0.5826 0.4197 0.7304 0.028 Uiso 1 1 calc R . .
C6 C 0.8530(3) 0.4359(3) 0.6490(2) 0.0236(4) Uani 1 1 d . . .
H6A H 0.8940 0.3436 0.5746 0.028 Uiso 1 1 calc R . .
H6B H 0.8464 0.5378 0.6128 0.028 Uiso 1 1 calc R . .
C7 C 1.0290(3) 0.5310(3) 0.8020(2) 0.0244(4) Uani 1 1 d . . .
H7A H 0.9843 0.6197 0.8765 0.029 Uiso 1 1 calc R . .
H7B H 1.0365 0.4280 0.8365 0.029 Uiso 1 1 calc R . .
C8 C 1.2577(3) 0.6466(3) 0.7991(2) 0.0282(4) Uani 1 1 d . . .
H8A H 1.2541 0.7564 0.7726 0.034 Uiso 1 1 calc R . .
H8B H 1.2994 0.5609 0.7201 0.034 Uiso 1 1 calc R . .
C9 C 1.4305(3) 0.7266(3) 0.9513(3) 0.0350(4) Uani 1 1 d . . .
H9A H 1.5750 0.7999 0.9454 0.053 Uiso 1 1 calc R . .
H9B H 1.4365 0.6180 0.9770 0.053 Uiso 1 1 calc R . .
H9C H 1.3911 0.8133 1.0295 0.053 Uiso 1 1 calc R . .

loop_
_atom_site_aniso_label
_atom_site_aniso_U_11
_atom_site_aniso_U_22
_atom_site_aniso_U_33
_atom_site_aniso_U_23
_atom_site_aniso_U_13
_atom_site_aniso_U_12
Br1 0.02605(13) 0.03447(16) 0.01920(14) 0.01194(10) 0.00796(8) 0.00845(9)
C1 0.0222(8) 0.0209(8) 0.0175(8) 0.0077(7) 0.0072(6) 0.0084(6)
C2 0.0194(7) 0.0202(8) 0.0200(8) 0.0056(7) 0.0024(6) 0.0055(6)
C3 0.0181(7) 0.0180(8) 0.0220(9) 0.0069(7) 0.0061(6) 0.0062(6)
C4 0.0186(7) 0.0237(9) 0.0225(9) 0.0087(8) 0.0064(7) 0.0051(7)
C5 0.0185(7) 0.0248(9) 0.0217(9) 0.0075(8) 0.0060(7) 0.0052(7)
C6 0.0192(8) 0.0251(9) 0.0243(9) 0.0098(8) 0.0068(7) 0.0061(7)
C7 0.0199(7) 0.0248(9) 0.0243(9) 0.0089(8) 0.0056(7) 0.0051(7)
C8 0.0201(8) 0.0322(10) 0.0292(10) 0.0134(9) 0.0066(7) 0.0059(7)
C9 0.0218(8) 0.0403(12) 0.0331(11) 0.0124(10) 0.0030(8) 0.0052(8)

loop_
_atom_type_symbol
_atom_type_description
_atom_type_scat_dispersion_real
_atom_type_scat_dispersion_imag
_atom_type_scat_source
C C 0.0033 0.0016 'International Tables Vol C Tables 4.2.6.8 and 6.1.1.4'
H H 0.0000 0.0000 'International Tables Vol C Tables 4.2.6.8 and 6.1.1.4'
Br Br -0.2901 2.4595 'International Tables Vol C Tables 4.2.6.8 and 6.1.1.4'

loop_
_geom_angle_atom_site_label_1
_geom_angle_atom_site_label_2
_geom_angle_atom_site_label_3
_geom_angle
_geom_angle_site_symmetry_1
_geom_angle_site_symmetry_3
_geom_angle_publ_flag
C2 C1 C3 122.93(16) . 2_556 ?
C2 C1 Br1 117.22(13) . . ?
C3 C1 Br1 119.83(13) 2_556 . ?
C3 C2 C1 120.95(16) . . ?
C3 C2 H2 119.5 . . ?
C1 C2 H2 119.5 . . ?
C2 C3 C1 116.11(15) . 2_556 ?
C2 C3 C4 122.48(16) . . ?
C1 C3 C4 121.40(16) 2_556 . ?
C3 C4 C5 115.74(15) . . ?
C3 C4 H4A 108.3 . . ?
C5 C4 H4A 108.3 . . ?
C3 C4 H4B 108.3 . . ?
C5 C4 H4B 108.3 . . ?
H4A C4 H4B 107.4 . . ?
C4 C5 C6 112.12(15) . . ?
C4 C5 H5A 109.2 . . ?
C6 C5 H5A 109.2 . . ?
C4 C5 H5B 109.2 . . ?
C6 C5 H5B 109.2 . . ?
H5A C5 H5B 107.9 . . ?
C7 C6 C5 111.59(16) . . ?
C7 C6 H6A 109.3 . . ?
C5 C6 H6A 109.3 . . ?
C7 C6 H6B 109.3 . . ?
C5 C6 H6B 109.3 . . ?
H6A C6 H6B 108.0 . . ?
C8 C7 C6 113.66(16) . . ?
C8 C7 H7A 108.8 . . ?
C6 C7 H7A 108.8 . . ?
C8 C7 H7B 108.8 . . ?
C6 C7 H7B 108.8 . . ?
H7A C7 H7B 107.7 . . ?
C7 C8 C9 111.73(17) . . ?
C7 C8 H8A 109.3 . . ?
C9 C8 H8A 109.3 . . ?
C7 C8 H8B 109.3 . . ?
C9 C8 H8B 109.3 . . ?
H8A C8 H8B 107.9 . . ?
C8 C9 H9A 109.5 . . ?
C8 C9 H9B 109.5 . . ?
H9A C9 H9B 109.5 . . ?
C8 C9 H9C 109.5 . . ?
H9A C9 H9C 109.5 . . ?
H9B C9 H9C 109.5 . . ?

loop_
_geom_bond_atom_site_label_1
_geom_bond_atom_site_label_2
_geom_bond_distance
_geom_bond_site_symmetry_2
_geom_bond_publ_flag
Br1 C1 1.9006(18) . ?
C1 C2 1.394(2) . ?
C1 C3 1.397(2) 2_556 ?
C2 C3 1.392(3) . ?
C2 H2 0.9500 . ?
C3 C1 1.397(2) 2_556 ?
C3 C4 1.519(2) . ?
C4 C5 1.525(2) . ?
C4 H4A 0.9900 . ?
C4 H4B 0.9900 . ?
C5 C6 1.530(2) . ?
C5 H5A 0.9900 . ?
C5 H5B 0.9900 . ?
C6 C7 1.527(2) . ?
C6 H6A 0.9900 . ?
C6 H6B 0.9900 . ?
C7 C8 1.524(2) . ?
C7 H7A 0.9900 . ?
C7 H7B 0.9900 . ?
C8 C9 1.525(3) . ?
C8 H8A 0.9900 . ?
C8 H8B 0.9900 . ?
C9 H9A 0.9800 . ?
C9 H9B 0.9800 . ?
C9 H9C 0.9800 . ?

loop_
_geom_torsion_atom_site_label_1
_geom_torsion_atom_site_label_2
_geom_torsion_atom_site_label_3
_geom_torsion_atom_site_label_4
_geom_torsion
_geom_torsion_site_symmetry_1
_geom_torsion_site_symmetry_2
_geom_torsion_site_symmetry_3
_geom_torsion_site_symmetry_4
_geom_torsion_publ_flag
C3 C1 C2 C3 -0.9(3) 2_556 . . . ?
Br1 C1 C2 C3 -179.60(13) . . . . ?
C1 C2 C3 C1 0.8(3) . . . 2_556 ?
C1 C2 C3 C4 179.94(15) . . . . ?
C2 C3 C4 C5 0.1(2) . . . . ?
C1 C3 C4 C5 179.16(15) 2_556 . . . ?
C3 C4 C5 C6 179.14(14) . . . . ?
C4 C5 C6 C7 -177.78(14) . . . . ?
C5 C6 C7 C8 -178.56(15) . . . . ?
C6 C7 C8 C9 -175.95(17) . . . . ?
